data_7223067
loop_
_publ_author_name
'Mazzoni, Rita'
'Cesari, Cristiana'
'Cingolani, Andrea'
'Parise, Chiara'
'Zacchini, Stefano'
'Zanotti, Valerio'
'Cassani, Maria-Cristina'

_publ_section_title
;
 Ruthenium hydroxycyclopentadienyl N-heterocyclic carbene complexes as
 transfer hydrogenation catalysts
;
_journal_name_full 'RSC Adv.'
_journal_paper_doi 10.1039/C5RA18345F
_journal_year 2015
_chemical_formula_sum 'C45 H40 F3 N3 O7 Ru S'
_chemical_formula_weight 924.93
_chemical_name_systematic
; 
 ? 
;
_space_group_IT_number 14
_symmetry_cell_setting monoclinic
_symmetry_space_group_name_Hall '-P 2ybc'
_symmetry_space_group_name_H-M 'P 1 21/c 1'
_atom_sites_solution_hydrogens geom
_atom_sites_solution_primary direct
_atom_sites_solution_secondary difmap
_audit_creation_method SHELXL-97
_audit_update_record
;
2015-08-31 deposited with the CCDC.
2015-10-27 downloaded from the CCDC.
;
_cell_angle_alpha 90.00
_cell_angle_beta 95.344(2)
_cell_angle_gamma 90.00
_cell_formula_units_Z 4
_cell_length_a 12.0040(4)
_cell_length_b 35.1188(12)
_cell_length_c 10.2256(4)
_cell_measurement_reflns_used 9950
_cell_measurement_temperature 100(2)
_cell_measurement_theta_max 22.8595
_cell_measurement_theta_min 2.3125
_cell_volume 4292.0(3)
_computing_cell_refinement 'APEX2 (Bruker AXS, 2006)'
_computing_data_collection 'APEX2 (Bruker AXS, 2006)'
_computing_data_reduction 'SAINT (Bruker AXS, 2004)'
_computing_molecular_graphics 'ORTEPII (Johnson, 1996)'
_computing_publication_material 'XCIF (Bruker AXS, 2001)'
_computing_structure_refinement 'SHELXL-97 (Sheldrick, 1997)'
_computing_structure_solution 'SHELXS-97 (Sheldrick, 1990)'
_diffrn_ambient_temperature 100(2)
_diffrn_measured_fraction_theta_full 0.989
_diffrn_measured_fraction_theta_max 0.989
_diffrn_measurement_device_type 'CCD area detector'
_diffrn_measurement_method 'phi and omega scans'
_diffrn_radiation_monochromator graphite
_diffrn_radiation_source 'fine-focus sealed tube'
_diffrn_radiation_type MoK\a
_diffrn_radiation_wavelength 0.71073
_diffrn_reflns_av_R_equivalents 0.0719
_diffrn_reflns_av_unetI/netI 0.0489
_diffrn_reflns_limit_h_max 15
_diffrn_reflns_limit_h_min -15
_diffrn_reflns_limit_k_max 46
_diffrn_reflns_limit_k_min -46
_diffrn_reflns_limit_l_max 13
_diffrn_reflns_limit_l_min -13
_diffrn_reflns_number 76597
_diffrn_reflns_theta_full 28.27
_diffrn_reflns_theta_max 28.27
_diffrn_reflns_theta_min 1.16
_exptl_absorpt_coefficient_mu 0.480
_exptl_absorpt_correction_T_max 0.9446
_exptl_absorpt_correction_T_min 0.9143
_exptl_absorpt_correction_type empirical
_exptl_absorpt_process_details
; 
 Data were corrected for Lorentz polarization and absorption
 effects (empirical absorption correction SADABS).
 R(int) =  0.1255 (selected reflections only, before parameter refinement)
 R(int) =  0.0667 (selected reflections only, after parameter refinement)
;
_exptl_crystal_colour pale-yellow
_exptl_crystal_density_diffrn 1.431
_exptl_crystal_density_method 'not measured'
_exptl_crystal_description plate
_exptl_crystal_F_000 1896
_exptl_crystal_size_max 0.19
_exptl_crystal_size_mid 0.16
_exptl_crystal_size_min 0.12
_refine_diff_density_max 0.862
_refine_diff_density_min -1.227
_refine_diff_density_rms 0.106
_refine_ls_extinction_method none
_refine_ls_goodness_of_fit_ref 1.129
_refine_ls_hydrogen_treatment constr
_refine_ls_matrix_type full
_refine_ls_number_parameters 644
_refine_ls_number_reflns 10513
_refine_ls_number_restraints 967
_refine_ls_restrained_S_all 1.128
_refine_ls_R_factor_all 0.1440
_refine_ls_R_factor_gt 0.1078
_refine_ls_shift/su_max 0.001
_refine_ls_shift/su_mean 0.000
_refine_ls_structure_factor_coef Fsqd
_refine_ls_weighting_details 'calc w=1/[\s^2^(Fo^2^)+(0.0592P)^2^+27.7988P] where P=(Fo^2^+2Fc^2^)/3'
_refine_ls_weighting_scheme calc
_refine_ls_wR_factor_gt 0.2442
_refine_ls_wR_factor_ref 0.2626
_reflns_number_gt 7324
_reflns_number_total 10513
_reflns_threshold_expression >2sigma(I)
_cod_data_source_file c5ra18345f2.cif
_cod_data_source_block 6
_cod_depositor_comments
;
The following automatic conversions were performed:

'_symmetry_cell_setting' value 'Monoclinic' changed to 'monoclinic'
according to
/usr/data/users/saulius/crontab/automatic-downloads/rss-feeds/RSC/lib/dictionaries/cif_core.dic
dictionary named 'cif_core.dic' version 2.4.2 from 2011-04-26.

Automatic conversion script
Id: cif_fix_values 3271 2015-04-21 07:52:19Z andrius 
;
_cod_original_sg_symbol_H-M P2(1)/c
_cod_database_code 7223067

loop_
_symmetry_equiv_pos_as_xyz
'x, y, z'
'-x, y+1/2, -z+1/2'
'-x, -y, -z'
'x, -y-1/2, z-1/2'

loop_
_atom_site_label
_atom_site_type_symbol
_atom_site_fract_x
_atom_site_fract_y
_atom_site_fract_z
_atom_site_U_iso_or_equiv
_atom_site_adp_type
_atom_site_occupancy
_atom_site_symmetry_multiplicity
_atom_site_calc_flag
_atom_site_refinement_flags
_atom_site_disorder_assembly
_atom_site_disorder_group
Ru1 Ru 0.67032(5) 0.105177(17) 0.39264(6) 0.05072(19) Uani 1 1 d . . .
C1 C 0.5268(8) 0.0864(3) 0.3488(10) 0.071(2) Uani 1 1 d . A .
O1 O 0.4374(7) 0.0757(2) 0.3267(9) 0.111(3) Uani 1 1 d U . .
O3 O 0.7946(5) 0.12892(18) 0.6812(5) 0.0631(14) Uani 1 1 d U . .
H3 H 0.8568 0.1187 0.6734 0.095 Uiso 1 1 calc R A .
C3 C 0.7508(6) 0.1414(2) 0.5638(7) 0.0491(15) Uani 1 1 d U A .
C4 C 0.6360(6) 0.1503(2) 0.5380(7) 0.0494(15) Uani 1 1 d U A .
C5 C 0.6192(6) 0.16559(19) 0.4059(7) 0.0466(14) Uani 1 1 d U A .
C6 C 0.7253(6) 0.16433(19) 0.3494(7) 0.0456(14) Uani 1 1 d U A .
C7 C 0.8076(6) 0.1474(2) 0.4485(7) 0.0459(14) Uani 1 1 d U A .
C8 C 0.5542(4) 0.15163(18) 0.6407(5) 0.0584(17) Uani 1 1 d GU . .
C9 C 0.5869(4) 0.17010(18) 0.7582(6) 0.075(2) Uani 1 1 d GU A .
H9 H 0.6601 0.1804 0.7732 0.090 Uiso 1 1 calc R . .
C10 C 0.5125(5) 0.1734(2) 0.8539(5) 0.092(3) Uani 1 1 d GU A .
H10 H 0.5348 0.1861 0.9343 0.111 Uiso 1 1 calc R . .
C11 C 0.4054(5) 0.1583(2) 0.8320(6) 0.096(3) Uani 1 1 d GU A .
H11 H 0.3545 0.1606 0.8974 0.115 Uiso 1 1 calc R . .
C12 C 0.3727(4) 0.1399(2) 0.7144(7) 0.091(3) Uani 1 1 d GU A .
H12 H 0.2995 0.1295 0.6995 0.110 Uiso 1 1 calc R . .
C13 C 0.4471(5) 0.13651(18) 0.6188(5) 0.074(2) Uani 1 1 d GU A .
H13 H 0.4248 0.1239 0.5384 0.089 Uiso 1 1 calc R . .
C14 C 0.5137(3) 0.18394(15) 0.3494(5) 0.0556(16) Uani 1 1 d GU . .
C15 C 0.4742(4) 0.21486(16) 0.4162(5) 0.076(2) Uani 1 1 d GU A .
H15 H 0.5136 0.2233 0.4958 0.092 Uiso 1 1 calc R . .
C16 C 0.3771(5) 0.23342(15) 0.3666(7) 0.089(3) Uani 1 1 d GU A .
H16 H 0.3501 0.2546 0.4123 0.107 Uiso 1 1 calc R . .
C17 C 0.3194(4) 0.22105(19) 0.2501(7) 0.089(2) Uani 1 1 d GDU A .
C18 C 0.3589(4) 0.1901(2) 0.1833(5) 0.079(2) Uani 1 1 d GU A .
H18 H 0.3195 0.1817 0.1037 0.095 Uiso 1 1 calc R . .
C19 C 0.4561(4) 0.17156(15) 0.2329(5) 0.066(2) Uani 1 1 d GU A .
H19 H 0.4831 0.1504 0.1872 0.079 Uiso 1 1 calc R . .
O4 O 0.2246(6) 0.2409(3) 0.2101(10) 0.116(3) Uani 1 1 d DU . .
C20 C 0.1542(15) 0.2243(5) 0.1111(16) 0.164(6) Uani 1 1 d DU A .
H20A H 0.0882 0.2405 0.0913 0.245 Uiso 1 1 calc R . .
H20B H 0.1307 0.1992 0.1397 0.245 Uiso 1 1 calc R . .
H20C H 0.1939 0.2216 0.0321 0.245 Uiso 1 1 calc R . .
C21 C 0.7556(4) 0.18165(12) 0.2242(4) 0.0466(14) Uani 1 1 d GU . .
C22 C 0.7058(4) 0.21547(12) 0.1786(5) 0.0523(16) Uani 1 1 d GU A .
H22 H 0.6502 0.2271 0.2254 0.063 Uiso 1 1 calc R . .
C23 C 0.7375(4) 0.23222(11) 0.0646(5) 0.0599(18) Uani 1 1 d GU A .
H23 H 0.7035 0.2553 0.0335 0.072 Uiso 1 1 calc R . .
C24 C 0.8189(4) 0.21514(14) -0.0038(4) 0.0590(17) Uani 1 1 d GDU A .
C25 C 0.8687(4) 0.18132(13) 0.0417(4) 0.0527(16) Uani 1 1 d GU A .
H25 H 0.9243 0.1696 -0.0050 0.063 Uiso 1 1 calc R . .
C26 C 0.8370(4) 0.16458(11) 0.1557(5) 0.0524(16) Uani 1 1 d GU A .
H26 H 0.8709 0.1415 0.1869 0.063 Uiso 1 1 calc R . .
O5 O 0.8438(6) 0.23383(18) -0.1144(6) 0.0776(17) Uani 1 1 d DU . .
C27 C 0.9267(9) 0.2184(3) -0.1891(10) 0.087(3) Uani 1 1 d DU A .
H27A H 0.9359 0.2349 -0.2646 0.130 Uiso 1 1 calc R . .
H27B H 0.9037 0.1929 -0.2202 0.130 Uiso 1 1 calc R . .
H27C H 0.9979 0.2166 -0.1341 0.130 Uiso 1 1 calc R . .
C28 C 0.9301(3) 0.14593(15) 0.4431(6) 0.0538(16) Uani 1 1 d GU . .
C29 C 0.9894(5) 0.11196(13) 0.4421(7) 0.081(2) Uani 1 1 d GU A .
H29 H 0.9514 0.0883 0.4466 0.097 Uiso 1 1 calc R . .
C30 C 1.1044(5) 0.11254(17) 0.4344(8) 0.097(3) Uani 1 1 d GU A .
H30 H 1.1450 0.0893 0.4337 0.116 Uiso 1 1 calc R . .
C31 C 1.1601(3) 0.1471(2) 0.4278(8) 0.093(3) Uani 1 1 d GU A .
H31 H 1.2387 0.1475 0.4226 0.112 Uiso 1 1 calc R . .
C32 C 1.1008(5) 0.18107(16) 0.4289(8) 0.094(3) Uani 1 1 d GU A .
H32 H 1.1388 0.2047 0.4244 0.113 Uiso 1 1 calc R . .
C33 C 0.9858(5) 0.18049(13) 0.4365(7) 0.075(2) Uani 1 1 d GU A .
H33 H 0.9452 0.2037 0.4373 0.090 Uiso 1 1 calc R . .
N1 N 0.7921(15) 0.0418(4) 0.2980(9) 0.074(2) Uani 0.567(7) 1 d PGU A 1
C34 C 0.7318(15) 0.0742(4) 0.2479(11) 0.067(2) Uani 0.567(7) 1 d PGU A 1
N2 N 0.7388(11) 0.0756(3) 0.1101(10) 0.071(2) Uani 0.567(7) 1 d PGDU A 1
C35 C 0.8034(12) 0.0439(4) 0.0751(9) 0.078(3) Uani 0.567(7) 1 d PGU A 1
H35 H 0.8214 0.0378 -0.0110 0.093 Uiso 0.567(7) 1 calc PR A 1
C36 C 0.8363(13) 0.0230(4) 0.1912(12) 0.076(3) Uani 0.567(7) 1 d PGU A 1
H36 H 0.8802 0.0005 0.1965 0.092 Uiso 0.567(7) 1 calc PR A 1
C37 C 0.6765(15) 0.0990(5) 0.0215(17) 0.084(3) Uani 0.567(7) 1 d PDU A 1
H37A H 0.7279 0.1126 -0.0328 0.101 Uiso 0.567(7) 1 calc PR A 1
H37B H 0.6374 0.1183 0.0709 0.101 Uiso 0.567(7) 1 calc PR A 1
C38 C 0.5898(17) 0.0771(6) -0.069(2) 0.110(4) Uani 0.567(7) 1 d PDU A 1
H38A H 0.5601 0.0942 -0.1412 0.132 Uiso 0.567(7) 1 calc PR A 1
H38B H 0.6277 0.0556 -0.1095 0.132 Uiso 0.567(7) 1 calc PR A 1
C39 C 0.4935(19) 0.0618(7) -0.001(2) 0.120(5) Uani 0.567(7) 1 d PDU A 1
H39A H 0.4500 0.0826 0.0351 0.144 Uiso 0.567(7) 1 calc PR A 1
H39B H 0.5194 0.0440 0.0702 0.144 Uiso 0.567(7) 1 calc PR A 1
C40 C 0.426(2) 0.0415(8) -0.112(3) 0.138(8) Uani 0.567(7) 1 d PDU A 1
H40A H 0.3582 0.0309 -0.0795 0.207 Uiso 0.567(7) 1 calc PR A 1
H40B H 0.4708 0.0209 -0.1446 0.207 Uiso 0.567(7) 1 calc PR A 1
H40C H 0.4052 0.0596 -0.1829 0.207 Uiso 0.567(7) 1 calc PR A 1
N3 N 0.7244(14) 0.0533(4) 0.4853(14) 0.086(3) Uani 0.567(7) 1 d PGU A 1
C41 C 0.7086(13) 0.0445(4) 0.6148(14) 0.102(3) Uani 0.567(7) 1 d PGU A 1
H41 H 0.6610 0.0599 0.6620 0.122 Uiso 0.567(7) 1 calc PR A 1
C42 C 0.7626(13) 0.0132(4) 0.6752(11) 0.109(3) Uani 0.567(7) 1 d PGU A 1
H42 H 0.7518 0.0072 0.7637 0.130 Uiso 0.567(7) 1 calc PR A 1
C43 C 0.8323(12) -0.0092(4) 0.6061(15) 0.110(4) Uani 0.567(7) 1 d PGU A 1
H43 H 0.8691 -0.0306 0.6474 0.132 Uiso 0.567(7) 1 calc PR A 1
C44 C 0.8481(12) -0.0004(4) 0.4766(14) 0.096(3) Uani 0.567(7) 1 d PGU A 1
H44 H 0.8957 -0.0158 0.4293 0.116 Uiso 0.567(7) 1 calc PR A 1
C45 C 0.7941(14) 0.0308(5) 0.4162(11) 0.086(3) Uani 0.567(7) 1 d PGU A 1
N11 N 0.7785(19) 0.0304(6) 0.3754(14) 0.087(3) Uani 0.433(7) 1 d PGU A 2
C61 C 0.739(2) 0.0557(5) 0.470(2) 0.088(3) Uani 0.433(7) 1 d PGU A 2
N12 N 0.7404(19) 0.0358(5) 0.5907(16) 0.101(3) Uani 0.433(7) 1 d PGDU A 2
C63 C 0.7800(18) -0.0017(5) 0.5714(17) 0.105(3) Uani 0.433(7) 1 d PGU A 2
H63 H 0.7891 -0.0211 0.6361 0.126 Uiso 0.433(7) 1 calc PR A 2
C64 C 0.8035(18) -0.0050(5) 0.4383(18) 0.094(3) Uani 0.433(7) 1 d PGU A 2
H64 H 0.8311 -0.0271 0.3984 0.112 Uiso 0.433(7) 1 calc PR A 2
C65 C 0.679(2) 0.0443(9) 0.694(3) 0.111(4) Uani 0.433(7) 1 d PDU A 2
H65A H 0.6726 0.0723 0.6982 0.134 Uiso 0.433(7) 1 calc PR A 2
H65B H 0.7230 0.0360 0.7754 0.134 Uiso 0.433(7) 1 calc PR A 2
C66 C 0.562(2) 0.0283(10) 0.697(3) 0.130(6) Uani 0.433(7) 1 d PDU A 2
H66A H 0.5630 0.0001 0.6919 0.157 Uiso 0.433(7) 1 calc PR A 2
H66B H 0.5113 0.0384 0.6238 0.157 Uiso 0.433(7) 1 calc PR A 2
C67 C 0.524(3) 0.0417(11) 0.833(3) 0.140(7) Uani 0.433(7) 1 d PDU A 2
H67A H 0.5669 0.0300 0.9101 0.168 Uiso 0.433(7) 1 calc PR A 2
H67B H 0.5201 0.0697 0.8426 0.168 Uiso 0.433(7) 1 calc PR A 2
C68 C 0.412(2) 0.0232(12) 0.797(4) 0.157(10) Uani 0.433(7) 1 d PDU A 2
H68A H 0.3711 0.0213 0.8752 0.236 Uiso 0.433(7) 1 calc PR A 2
H68B H 0.4233 -0.0023 0.7616 0.236 Uiso 0.433(7) 1 calc PR A 2
H68C H 0.3689 0.0387 0.7304 0.236 Uiso 0.433(7) 1 calc PR A 2
N13 N 0.7273(18) 0.0767(5) 0.2264(13) 0.066(3) Uani 0.433(7) 1 d PGU A 2
C69 C 0.7187(15) 0.0934(4) 0.1025(15) 0.073(3) Uani 0.433(7) 1 d PGU A 2
H69 H 0.6775 0.1163 0.0871 0.088 Uiso 0.433(7) 1 calc PR A 2
C70 C 0.7706(14) 0.0765(4) 0.0012(12) 0.077(3) Uani 0.433(7) 1 d PGU A 2
H70 H 0.7647 0.0878 -0.0834 0.093 Uiso 0.433(7) 1 calc PR A 2
C71 C 0.8309(15) 0.0430(5) 0.0238(14) 0.081(4) Uani 0.433(7) 1 d PGU A 2
H71 H 0.8664 0.0314 -0.0454 0.097 Uiso 0.433(7) 1 calc PR A 2
C72 C 0.8395(17) 0.0263(5) 0.1477(16) 0.077(3) Uani 0.433(7) 1 d PGU A 2
H72 H 0.8807 0.0034 0.1631 0.092 Uiso 0.433(7) 1 calc PR A 2
C73 C 0.7876(19) 0.0432(5) 0.2490(12) 0.071(3) Uani 0.433(7) 1 d PGU A 2
C101 C 0.1128(12) 0.0888(4) 0.9850(15) 0.117(3) Uani 1 1 d DU . .
F101 F 0.1877(12) 0.1165(5) 0.9911(14) 0.134(4) Uani 0.698(17) 1 d PDU B 1
F102 F 0.1609(15) 0.0591(4) 1.0363(13) 0.132(4) Uani 0.698(17) 1 d PDU B 1
F103 F 0.0282(12) 0.0985(4) 1.0620(15) 0.124(4) Uani 0.698(17) 1 d PDU B 1
F111 F 0.061(3) 0.1111(9) 1.063(4) 0.128(7) Uani 0.302(17) 1 d PDU B 2
F112 F 0.2168(17) 0.0927(11) 1.028(3) 0.132(6) Uani 0.302(17) 1 d PDU B 2
F113 F 0.093(3) 0.0506(6) 1.022(3) 0.123(7) Uani 0.302(17) 1 d PDU B 2
S1 S 0.0591(3) 0.08519(10) 0.8180(3) 0.1001(9) Uani 1 1 d DU B .
O101 O 0.1586(8) 0.0755(3) 0.7571(12) 0.092(3) Uani 0.790(10) 1 d PDU B 1
O102 O -0.0208(10) 0.0534(4) 0.8188(12) 0.122(4) Uani 0.790(10) 1 d PDU B 1
O103 O 0.0080(10) 0.1209(3) 0.7774(10) 0.102(3) Uani 0.790(10) 1 d PDU B 1
O111 O 0.126(3) 0.0650(12) 0.732(4) 0.097(8) Uani 0.210(10) 1 d PDU B 2
O112 O -0.0597(17) 0.0895(12) 0.777(4) 0.110(6) Uani 0.210(10) 1 d PDU B 2
O113 O 0.097(3) 0.1260(6) 0.828(4) 0.117(7) Uani 0.210(10) 1 d PDU B 2

loop_
_atom_site_aniso_label
_atom_site_aniso_U_11
_atom_site_aniso_U_22
_atom_site_aniso_U_33
_atom_site_aniso_U_23
_atom_site_aniso_U_13
_atom_site_aniso_U_12
Ru1 0.0568(4) 0.0437(3) 0.0536(3) -0.0017(3) 0.0153(3) -0.0002(3)
C1 0.067(6) 0.067(5) 0.079(6) -0.019(5) 0.014(5) -0.015(5)
O1 0.089(5) 0.114(5) 0.132(6) -0.022(5) 0.019(4) -0.030(4)
O3 0.064(3) 0.077(4) 0.050(3) 0.005(3) 0.008(3) 0.011(3)
C3 0.049(3) 0.051(3) 0.049(3) 0.000(3) 0.010(3) 0.006(3)
C4 0.049(3) 0.050(3) 0.050(3) -0.007(3) 0.010(3) 0.000(3)
C5 0.042(3) 0.043(3) 0.056(3) -0.004(3) 0.009(3) 0.002(3)
C6 0.039(3) 0.041(3) 0.056(3) 0.001(3) 0.006(3) 0.001(3)
C7 0.043(3) 0.047(3) 0.049(3) -0.004(3) 0.008(3) 0.003(3)
C8 0.054(4) 0.066(4) 0.058(4) -0.012(3) 0.019(3) -0.005(3)
C9 0.074(5) 0.088(5) 0.067(5) -0.022(4) 0.027(4) -0.009(4)
C10 0.093(5) 0.109(5) 0.080(5) -0.028(4) 0.032(4) -0.009(4)
C11 0.090(5) 0.119(5) 0.086(5) -0.022(4) 0.039(4) -0.010(5)
C12 0.076(5) 0.113(5) 0.090(5) -0.016(4) 0.031(4) -0.018(4)
C13 0.057(4) 0.093(5) 0.075(5) -0.014(4) 0.024(4) -0.012(4)
C14 0.036(3) 0.056(4) 0.077(4) 0.001(3) 0.013(3) 0.000(3)
C15 0.046(4) 0.065(4) 0.118(6) -0.012(4) 0.005(4) 0.011(3)
C16 0.052(4) 0.079(5) 0.137(7) -0.005(5) 0.007(5) 0.015(4)
C17 0.050(4) 0.101(5) 0.114(5) 0.022(5) 0.007(4) 0.015(4)
C18 0.056(4) 0.111(6) 0.070(5) 0.007(5) 0.000(4) 0.015(4)
C19 0.053(4) 0.088(5) 0.057(4) 0.002(4) 0.006(3) 0.013(4)
O4 0.067(4) 0.130(5) 0.149(6) 0.019(5) -0.006(4) 0.014(4)
C20 0.152(9) 0.177(9) 0.162(9) 0.019(8) 0.011(7) 0.026(8)
C21 0.040(3) 0.045(3) 0.056(3) 0.002(3) 0.011(3) 0.002(3)
C22 0.044(3) 0.048(3) 0.066(4) 0.009(3) 0.008(3) 0.004(3)
C23 0.057(4) 0.055(4) 0.068(4) 0.019(3) 0.006(3) 0.007(3)
C24 0.059(4) 0.056(4) 0.063(4) 0.014(3) 0.010(3) -0.005(3)
C25 0.050(4) 0.052(4) 0.058(4) 0.009(3) 0.019(3) 0.000(3)
C26 0.052(4) 0.045(3) 0.062(4) 0.005(3) 0.017(3) 0.006(3)
O5 0.092(4) 0.075(4) 0.069(4) 0.026(3) 0.021(3) 0.003(3)
C27 0.104(7) 0.084(6) 0.077(6) 0.017(5) 0.035(6) -0.003(6)
C28 0.043(3) 0.060(4) 0.059(4) 0.002(3) 0.007(3) 0.011(3)
C29 0.057(4) 0.078(5) 0.107(6) 0.011(5) 0.011(4) 0.018(4)
C30 0.067(5) 0.098(6) 0.124(6) 0.012(5) 0.008(5) 0.028(5)
C31 0.062(4) 0.109(5) 0.109(5) 0.018(5) 0.017(4) 0.010(4)
C32 0.068(4) 0.102(5) 0.114(5) 0.017(5) 0.019(4) -0.005(4)
C33 0.050(4) 0.077(5) 0.099(5) 0.013(4) 0.015(4) 0.000(4)
N1 0.084(4) 0.063(4) 0.077(5) -0.020(4) 0.022(5) 0.010(4)
C34 0.074(5) 0.063(5) 0.067(5) -0.019(5) 0.021(5) -0.002(4)
N2 0.078(5) 0.068(5) 0.069(5) -0.022(4) 0.016(4) -0.008(4)
C35 0.085(5) 0.076(5) 0.075(6) -0.026(5) 0.028(5) -0.002(5)
C36 0.085(5) 0.071(5) 0.078(6) -0.023(5) 0.026(6) 0.006(5)
C37 0.094(6) 0.080(6) 0.080(6) -0.015(5) 0.008(5) -0.009(5)
C38 0.119(8) 0.102(8) 0.107(8) -0.005(7) 0.000(7) -0.001(7)
C39 0.120(8) 0.116(8) 0.121(8) -0.005(7) -0.003(7) 0.000(7)
C40 0.139(11) 0.133(11) 0.139(11) -0.002(8) 0.000(8) -0.001(8)
N3 0.102(5) 0.073(4) 0.086(5) -0.005(4) 0.016(4) 0.006(4)
C41 0.115(5) 0.090(5) 0.102(5) 0.003(5) 0.013(5) 0.010(4)
C42 0.121(5) 0.099(5) 0.106(5) 0.002(5) 0.005(5) 0.011(5)
C43 0.119(6) 0.100(6) 0.110(6) -0.002(5) 0.000(5) 0.015(5)
C44 0.106(5) 0.082(5) 0.100(5) -0.007(4) 0.002(5) 0.012(4)
C45 0.100(4) 0.070(4) 0.087(5) -0.011(4) 0.008(4) 0.009(4)
N11 0.101(4) 0.071(4) 0.090(5) -0.011(4) 0.012(4) 0.010(4)
C61 0.104(5) 0.073(5) 0.088(5) -0.004(5) 0.017(5) 0.007(5)
N12 0.114(5) 0.089(5) 0.100(5) 0.003(4) 0.012(4) 0.011(4)
C63 0.113(5) 0.094(5) 0.106(5) -0.004(5) 0.003(5) 0.013(5)
C64 0.104(5) 0.080(5) 0.095(5) -0.008(5) 0.002(5) 0.010(5)
C65 0.122(6) 0.104(5) 0.108(6) 0.002(5) 0.012(5) 0.007(5)
C66 0.135(8) 0.128(8) 0.129(8) 0.001(6) 0.012(6) 0.004(6)
C67 0.139(9) 0.141(9) 0.140(9) 0.009(7) 0.014(7) 0.001(7)
C68 0.155(13) 0.157(13) 0.158(13) 0.001(9) 0.010(9) -0.005(9)
N13 0.073(5) 0.062(5) 0.066(5) -0.021(5) 0.023(5) -0.004(4)
C69 0.080(5) 0.071(5) 0.070(5) -0.023(5) 0.017(5) -0.007(5)
C70 0.086(6) 0.078(5) 0.072(6) -0.021(5) 0.021(5) -0.007(5)
C71 0.091(7) 0.081(6) 0.076(7) -0.025(6) 0.030(6) -0.003(6)
C72 0.086(6) 0.074(6) 0.074(7) -0.028(6) 0.026(6) 0.003(5)
C73 0.082(5) 0.065(4) 0.070(5) -0.023(5) 0.025(5) 0.006(4)
C101 0.109(7) 0.112(7) 0.129(7) 0.007(6) 0.008(6) 0.019(6)
F101 0.126(7) 0.131(7) 0.141(7) -0.006(6) -0.009(6) -0.024(6)
F102 0.134(7) 0.130(7) 0.127(6) 0.025(6) -0.009(6) 0.028(6)
F103 0.129(7) 0.127(7) 0.120(6) -0.016(6) 0.032(6) -0.003(6)
F111 0.132(10) 0.126(10) 0.127(9) -0.010(8) 0.022(8) 0.004(8)
F112 0.123(9) 0.136(9) 0.134(9) 0.000(8) -0.001(7) 0.000(7)
F113 0.123(10) 0.121(9) 0.125(9) 0.013(8) 0.010(8) 0.004(8)
S1 0.0848(19) 0.112(2) 0.101(2) 0.0045(18) -0.0040(16) 0.0334(17)
O101 0.080(5) 0.091(6) 0.106(6) -0.014(5) 0.010(5) 0.014(5)
O102 0.105(6) 0.127(7) 0.132(7) -0.003(6) 0.006(5) -0.013(6)
O103 0.115(6) 0.088(5) 0.100(5) 0.031(4) -0.005(5) 0.044(5)
O111 0.092(10) 0.098(10) 0.101(10) -0.005(8) 0.005(8) 0.012(8)
O112 0.102(9) 0.113(9) 0.112(9) 0.006(8) -0.001(7) 0.005(8)
O113 0.113(10) 0.123(10) 0.115(10) 0.000(8) 0.004(8) 0.019(8)

loop_
_atom_type_symbol
_atom_type_description
_atom_type_scat_dispersion_real
_atom_type_scat_dispersion_imag
_atom_type_scat_source
C C 0.0033 0.0016 'International Tables Vol C Tables 4.2.6.8 and 6.1.1.4'
H H 0.0000 0.0000 'International Tables Vol C Tables 4.2.6.8 and 6.1.1.4'
N N 0.0061 0.0033 'International Tables Vol C Tables 4.2.6.8 and 6.1.1.4'
O O 0.0106 0.0060 'International Tables Vol C Tables 4.2.6.8 and 6.1.1.4'
F F 0.0171 0.0103 'International Tables Vol C Tables 4.2.6.8 and 6.1.1.4'
S S 0.1246 0.1234 'International Tables Vol C Tables 4.2.6.8 and 6.1.1.4'
Ru Ru -1.2594 0.8363 'International Tables Vol C Tables 4.2.6.8 and 6.1.1.4'

loop_
_geom_angle_atom_site_label_1
_geom_angle_atom_site_label_2
_geom_angle_atom_site_label_3
_geom_angle
C1 Ru1 C34 91.5(6)
C1 Ru1 C61 97.2(9)
C34 Ru1 C61 70.4(6)
C1 Ru1 N3 92.4(6)
C34 Ru1 N3 75.5(6)
C61 Ru1 N3 7.0(10)
C1 Ru1 N13 90.0(7)
C34 Ru1 N13 5.8(8)
C61 Ru1 N13 76.2(8)
N3 Ru1 N13 81.2(6)
C1 Ru1 C5 95.7(3)
C34 Ru1 C5 132.7(4)
C61 Ru1 C5 153.2(7)
N3 Ru1 C5 150.2(5)
N13 Ru1 C5 127.3(5)
C1 Ru1 C6 124.4(4)
C34 Ru1 C6 102.6(5)
C61 Ru1 C6 138.3(8)
N3 Ru1 C6 143.2(5)
N13 Ru1 C6 98.9(6)
C5 Ru1 C6 37.9(2)
C1 Ru1 C4 100.8(3)
C34 Ru1 C4 165.0(6)
C61 Ru1 C4 116.0(6)
N3 Ru1 C4 112.2(5)
N13 Ru1 C4 162.1(6)
C5 Ru1 C4 38.0(3)
C6 Ru1 C4 63.2(3)
C1 Ru1 C7 159.2(3)
C34 Ru1 C7 103.3(6)
C61 Ru1 C7 101.6(8)
N3 Ru1 C7 105.4(5)
N13 Ru1 C7 103.2(6)
C5 Ru1 C7 63.5(2)
C6 Ru1 C7 38.3(2)
C4 Ru1 C7 62.7(3)
C1 Ru1 C3 133.8(3)
C34 Ru1 C3 134.0(6)
C61 Ru1 C3 92.9(7)
N3 Ru1 C3 92.6(5)
N13 Ru1 C3 136.1(6)
C5 Ru1 C3 61.6(3)
C6 Ru1 C3 61.8(3)
C4 Ru1 C3 36.3(3)
C7 Ru1 C3 36.6(2)
O1 C1 Ru1 177.0(9)
C3 O3 H3 109.5
O3 C3 C4 122.3(6)
O3 C3 C7 127.6(7)
C4 C3 C7 110.1(6)
O3 C3 Ru1 127.1(5)
C4 C3 Ru1 69.4(4)
C7 C3 Ru1 69.7(4)
C3 C4 C5 107.7(6)
C3 C4 C8 124.4(7)
C5 C4 C8 126.6(6)
C3 C4 Ru1 74.4(4)
C5 C4 Ru1 70.2(4)
C8 C4 Ru1 131.2(5)
C6 C5 C4 108.1(6)
C6 C5 C14 127.3(6)
C4 C5 C14 124.1(6)
C6 C5 Ru1 71.8(4)
C4 C5 Ru1 71.8(4)
C14 C5 Ru1 128.4(5)
C5 C6 C7 107.2(6)
C5 C6 C21 128.6(6)
C7 C6 C21 123.6(6)
C5 C6 Ru1 70.3(4)
C7 C6 Ru1 71.4(4)
C21 C6 Ru1 130.4(5)
C3 C7 C6 106.6(6)
C3 C7 C28 125.3(6)
C6 C7 C28 126.5(6)
C3 C7 Ru1 73.6(4)
C6 C7 Ru1 70.3(4)
C28 C7 Ru1 132.5(5)
C9 C8 C13 120.0
C9 C8 C4 118.0(4)
C13 C8 C4 122.0(4)
C8 C9 C10 120.0
C8 C9 H9 120.0
C10 C9 H9 120.0
C11 C10 C9 120.0
C11 C10 H10 120.0
C9 C10 H10 120.0
C10 C11 C12 120.0
C10 C11 H11 120.0
C12 C11 H11 120.0
C11 C12 C13 120.0
C11 C12 H12 120.0
C13 C12 H12 120.0
C12 C13 C8 120.0
C12 C13 H13 120.0
C8 C13 H13 120.0
C15 C14 C19 120.0
C15 C14 C5 117.7(4)
C19 C14 C5 122.3(4)
C16 C15 C14 120.0
C16 C15 H15 120.0
C14 C15 H15 120.0
C15 C16 C17 120.0
C15 C16 H16 120.0
C17 C16 H16 120.0
O4 C17 C18 124.4(6)
O4 C17 C16 115.6(6)
C18 C17 C16 120.0
C19 C18 C17 120.0
C19 C18 H18 120.0
C17 C18 H18 120.0
C18 C19 C14 120.0
C18 C19 H19 120.0
C14 C19 H19 120.0
C17 O4 C20 116.0(11)
O4 C20 H20A 109.5
O4 C20 H20B 109.5
H20A C20 H20B 109.5
O4 C20 H20C 109.5
H20A C20 H20C 109.5
H20B C20 H20C 109.5
C22 C21 C26 120.0
C22 C21 C6 120.3(4)
C26 C21 C6 119.7(4)
C21 C22 C23 120.0
C21 C22 H22 120.0
C23 C22 H22 120.0
C24 C23 C22 120.0
C24 C23 H23 120.0
C22 C23 H23 120.0
O5 C24 C23 115.4(4)
O5 C24 C25 124.6(4)
C23 C24 C25 120.0
C26 C25 C24 120.0
C26 C25 H25 120.0
C24 C25 H25 120.0
C25 C26 C21 120.0
C25 C26 H26 120.0
C21 C26 H26 120.0
C24 O5 C27 118.7(6)
O5 C27 H27A 109.5
O5 C27 H27B 109.5
H27A C27 H27B 109.5
O5 C27 H27C 109.5
H27A C27 H27C 109.5
H27B C27 H27C 109.5
C29 C28 C33 120.0
C29 C28 C7 122.9(4)
C33 C28 C7 117.1(4)
C28 C29 C30 120.0
C28 C29 H29 120.0
C30 C29 H29 120.0
C31 C30 C29 120.0
C31 C30 H30 120.0
C29 C30 H30 120.0
C32 C31 C30 120.0
C32 C31 H31 120.0
C30 C31 H31 120.0
C31 C32 C33 120.0
C31 C32 H32 120.0
C33 C32 H32 120.0
C32 C33 C28 120.0
C32 C33 H33 120.0
C28 C33 H33 120.0
C45 N1 C34 123.5(11)
C45 N1 C36 128.1(11)
C34 N1 C36 108.0
N1 C34 N2 108.0
N1 C34 Ru1 112.0(7)
N2 C34 Ru1 140.0(7)
C37 N2 C34 126.0(11)
C37 N2 C35 124.9(11)
C34 N2 C35 108.0
C36 C35 N2 108.0
C36 C35 H35 126.0
N2 C35 H35 126.0
C35 C36 N1 108.0
C35 C36 H36 126.0
N1 C36 H36 126.0
N2 C37 C38 113.0(15)
N2 C37 H37A 109.0
C38 C37 H37A 109.0
N2 C37 H37B 109.0
C38 C37 H37B 109.0
H37A C37 H37B 107.8
C39 C38 C37 114.0(18)
C39 C38 H38A 108.8
C37 C38 H38A 108.8
C39 C38 H38B 108.8
C37 C38 H38B 108.8
H38A C38 H38B 107.7
C38 C39 C40 101.8(19)
C38 C39 H39A 111.4
C40 C39 H39A 111.4
C38 C39 H39B 111.4
C40 C39 H39B 111.4
H39A C39 H39B 109.3
C39 C40 H40A 109.5
C39 C40 H40B 109.5
H40A C40 H40B 109.5
C39 C40 H40C 109.5
H40A C40 H40C 109.5
H40B C40 H40C 109.5
C41 N3 C45 120.0
C41 N3 Ru1 123.5(8)
C45 N3 Ru1 115.7(8)
C42 C41 N3 120.0
C42 C41 H41 120.0
N3 C41 H41 120.0
C43 C42 C41 120.0
C43 C42 H42 120.0
C41 C42 H42 120.0
C42 C43 C44 120.0
C42 C43 H43 120.0
C44 C43 H43 120.0
C45 C44 C43 120.0
C45 C44 H44 120.0
C43 C44 H44 120.0
N1 C45 C44 129.1(12)
N1 C45 N3 110.7(12)
C44 C45 N3 120.0
C73 N11 C61 119.4(16)
C73 N11 C64 132.6(16)
C61 N11 C64 108.0
N11 C61 N12 108.0
N11 C61 Ru1 114.6(12)
N12 C61 Ru1 136.1(12)
C65 N12 C63 121(2)
C65 N12 C61 127(2)
C63 N12 C61 108.0
N12 C63 C64 108.0
N12 C63 H63 126.0
C64 C63 H63 126.0
C63 C64 N11 108.0
C63 C64 H64 126.0
N11 C64 H64 126.0
N12 C65 C66 120(2)
N12 C65 H65A 107.2
C66 C65 H65A 107.2
N12 C65 H65B 107.2
C66 C65 H65B 107.2
H65A C65 H65B 106.9
C65 C66 C67 105(2)
C65 C66 H66A 110.8
C67 C66 H66A 110.8
C65 C66 H66B 110.8
C67 C66 H66B 110.8
H66A C66 H66B 108.8
C68 C67 C66 89.0(13)
C68 C67 H67A 113.8
C66 C67 H67A 113.8
C68 C67 H67B 113.8
C66 C67 H67B 113.8
H67A C67 H67B 111.0
C67 C68 H68A 109.5
C67 C68 H68B 109.5
H68A C68 H68B 109.5
C67 C68 H68C 109.5
H68A C68 H68C 109.5
H68B C68 H68C 109.5
C69 N13 C73 120.0
C69 N13 Ru1 121.8(9)
C73 N13 Ru1 117.6(9)
N13 C69 C70 120.0
N13 C69 H69 120.0
C70 C69 H69 120.0
C71 C70 C69 120.0
C71 C70 H70 120.0
C69 C70 H70 120.0
C72 C71 C70 120.0
C72 C71 H71 120.0
C70 C71 H71 120.0
C73 C72 C71 120.0
C73 C72 H72 120.0
C71 C72 H72 120.0
N11 C73 C72 129.7(14)
N11 C73 N13 110.2(14)
C72 C73 N13 120.0
F102 C101 F112 63.9(16)
F102 C101 F111 117(2)
F112 C101 F111 103(2)
F102 C101 F101 107.5(14)
F112 C101 F101 43.6(16)
F111 C101 F101 83.9(17)
F102 C101 F103 107.2(14)
F112 C101 F103 121(2)
F111 C101 F103 25.0(17)
F101 C101 F103 108.9(13)
F102 C101 F113 37.2(12)
F112 C101 F113 100.9(19)
F111 C101 F113 107(2)
F101 C101 F113 144.5(18)
F103 C101 F113 86.0(15)
F102 C101 S1 116.5(12)
F112 C101 S1 126.2(18)
F111 C101 S1 118(2)
F101 C101 S1 106.4(12)
F103 C101 S1 110.2(11)
F113 C101 S1 97.7(16)
O111 S1 O101 23.2(17)
O111 S1 O103 120(2)
O101 S1 O103 115.5(7)
O111 S1 O112 118(2)
O101 S1 O112 137.0(17)
O103 S1 O112 56.5(16)
O111 S1 O102 91.7(18)
O101 S1 O102 112.9(7)
O103 S1 O102 113.7(7)
O112 S1 O102 57.3(16)
O111 S1 O113 109(2)
O101 S1 O113 89.9(17)
O103 S1 O113 46.1(15)
O112 S1 O113 101.6(19)
O102 S1 O113 156.2(16)
O111 S1 C101 117(2)
O101 S1 C101 101.1(7)
O103 S1 C101 108.8(7)
O112 S1 C101 121.8(17)
O102 S1 C101 103.1(7)
O113 S1 C101 77.7(18)

loop_
_geom_bond_atom_site_label_1
_geom_bond_atom_site_label_2
_geom_bond_distance
Ru1 C1 1.860(9)
Ru1 C34 2.030(7)
Ru1 C61 2.052(14)
Ru1 N3 2.127(10)
Ru1 N13 2.138(9)
Ru1 C5 2.216(7)
Ru1 C6 2.236(7)
Ru1 C4 2.237(7)
Ru1 C7 2.251(7)
Ru1 C3 2.302(8)
C1 O1 1.140(11)
O3 C3 1.338(9)
O3 H3 0.8400
C3 C4 1.414(10)
C3 C7 1.432(10)
C4 C5 1.450(10)
C4 C8 1.503(8)
C5 C6 1.447(9)
C5 C14 1.489(8)
C6 C7 1.473(10)
C6 C21 1.492(8)
C7 C28 1.477(8)
C8 C9 1.3900
C8 C13 1.3900
C9 C10 1.3900
C9 H9 0.9500
C10 C11 1.3900
C10 H10 0.9500
C11 C12 1.3900
C11 H11 0.9500
C12 C13 1.3900
C12 H12 0.9500
C13 H13 0.9500
C14 C15 1.3900
C14 C19 1.3900
C15 C16 1.3900
C15 H15 0.9500
C16 C17 1.3900
C16 H16 0.9500
C17 O4 1.365(8)
C17 C18 1.3900
C18 C19 1.3900
C18 H18 0.9500
C19 H19 0.9500
O4 C20 1.386(14)
C20 H20A 0.9800
C20 H20B 0.9800
C20 H20C 0.9800
C21 C22 1.3900
C21 C26 1.3900
C22 C23 1.3900
C22 H22 0.9500
C23 C24 1.3900
C23 H23 0.9500
C24 O5 1.365(6)
C24 C25 1.3900
C25 C26 1.3900
C25 H25 0.9500
C26 H26 0.9500
O5 C27 1.418(10)
C27 H27A 0.9800
C27 H27B 0.9800
C27 H27C 0.9800
C28 C29 1.3900
C28 C33 1.3900
C29 C30 1.3900
C29 H29 0.9500
C30 C31 1.3900
C30 H30 0.9500
C31 C32 1.3900
C31 H31 0.9500
C32 C33 1.3900
C32 H32 0.9500
C33 H33 0.9500
N1 C45 1.266(14)
N1 C34 1.4200
N1 C36 1.4200
C34 N2 1.4200
N2 C37 1.390(15)
N2 C35 1.4200
C35 C36 1.4200
C35 H35 0.9500
C36 H36 0.9500
C37 C38 1.535(16)
C37 H37A 0.9900
C37 H37B 0.9900
C38 C39 1.504(17)
C38 H38A 0.9900
C38 H38B 0.9900
C39 C40 1.506(18)
C39 H39A 0.9900
C39 H39B 0.9900
C40 H40A 0.9800
C40 H40B 0.9800
C40 H40C 0.9800
N3 C41 1.3900
N3 C45 1.3900
C41 C42 1.3900
C41 H41 0.9500
C42 C43 1.3900
C42 H42 0.9500
C43 C44 1.3900
C43 H43 0.9500
C44 C45 1.3900
C44 H44 0.9500
N11 C73 1.382(18)
N11 C61 1.4200
N11 C64 1.4200
C61 N12 1.4200
N12 C65 1.376(17)
N12 C63 1.4200
C63 C64 1.4200
C63 H63 0.9500
C64 H64 0.9500
C65 C66 1.511(18)
C65 H65A 0.9900
C65 H65B 0.9900
C66 C67 1.572(19)
C66 H66A 0.9900
C66 H66B 0.9900
C67 C68 1.505(19)
C67 H67A 0.9900
C67 H67B 0.9900
C68 H68A 0.9800
C68 H68B 0.9800
C68 H68C 0.9800
N13 C69 1.3900
N13 C73 1.3900
C69 C70 1.3900
C69 H69 0.9500
C70 C71 1.3900
C70 H70 0.9500
C71 C72 1.3900
C71 H71 0.9500
C72 C73 1.3900
C72 H72 0.9500
C101 F102 1.282(15)
C101 F112 1.29(2)
C101 F111 1.31(2)
C101 F101 1.323(17)
C101 F103 1.384(18)
C101 F113 1.42(2)
C101 S1 1.773(16)
S1 O111 1.431(18)
S1 O101 1.439(9)
S1 O103 1.441(8)
S1 O112 1.455(19)
S1 O102 1.472(11)
S1 O113 1.504(19)

loop_
_geom_hbond_atom_site_label_D
_geom_hbond_atom_site_label_H
_geom_hbond_atom_site_label_A
_geom_hbond_distance_DH
_geom_hbond_distance_HA
_geom_hbond_distance_DA
_geom_hbond_angle_DHA
_geom_hbond_site_symmetry_A
O3 H3 O112 0.84 1.73 2.37(3) 131.8 1_655
O3 H3 O103 0.84 2.02 2.672(13) 134.2 1_655

loop_
_geom_torsion_atom_site_label_1
_geom_torsion_atom_site_label_2
_geom_torsion_atom_site_label_3
_geom_torsion_atom_site_label_4
_geom_torsion
C34 Ru1 C1 O1 173(100)
C61 Ru1 C1 O1 103(20)
N3 Ru1 C1 O1 97(20)
N13 Ru1 C1 O1 179(100)
C5 Ru1 C1 O1 -54(20)
C6 Ru1 C1 O1 -81(21)
C4 Ru1 C1 O1 -16(21)
C7 Ru1 C1 O1 -51(21)
C3 Ru1 C1 O1 2(21)
C1 Ru1 C3 O3 86.0(8)
C34 Ru1 C3 O3 -82.1(8)
C61 Ru1 C3 O3 -16.8(9)
N3 Ru1 C3 O3 -9.8(7)
N13 Ru1 C3 O3 -89.8(9)
C5 Ru1 C3 O3 154.6(7)
C6 Ru1 C3 O3 -162.1(7)
C4 Ru1 C3 O3 115.5(8)
C7 Ru1 C3 O3 -122.4(8)
C1 Ru1 C3 C4 -29.6(7)
C34 Ru1 C3 C4 162.4(7)
C61 Ru1 C3 C4 -132.4(8)
N3 Ru1 C3 C4 -125.3(6)
N13 Ru1 C3 C4 154.7(8)
C5 Ru1 C3 C4 39.1(4)
C6 Ru1 C3 C4 82.4(5)
C7 Ru1 C3 C4 122.1(6)
C1 Ru1 C3 C7 -151.6(5)
C34 Ru1 C3 C7 40.3(7)
C61 Ru1 C3 C7 105.6(8)
N3 Ru1 C3 C7 112.6(6)
N13 Ru1 C3 C7 32.6(9)
C5 Ru1 C3 C7 -83.0(4)
C6 Ru1 C3 C7 -39.7(4)
C4 Ru1 C3 C7 -122.1(6)
O3 C3 C4 C5 175.6(7)
C7 C3 C4 C5 -4.9(8)
Ru1 C3 C4 C5 -62.7(5)
O3 C3 C4 C8 7.9(11)
C7 C3 C4 C8 -172.5(6)
Ru1 C3 C4 C8 129.6(7)
O3 C3 C4 Ru1 -121.7(7)
C7 C3 C4 Ru1 57.9(5)
C1 Ru1 C4 C3 158.7(5)
C34 Ru1 C4 C3 -57.0(19)
C61 Ru1 C4 C3 55.2(10)
N3 Ru1 C4 C3 61.7(7)
N13 Ru1 C4 C3 -75(2)
C5 Ru1 C4 C3 -115.9(6)
C6 Ru1 C4 C3 -78.0(4)
C7 Ru1 C4 C3 -34.7(4)
C1 Ru1 C4 C5 -85.4(5)
C34 Ru1 C4 C5 58.9(18)
C61 Ru1 C4 C5 171.1(9)
N3 Ru1 C4 C5 177.5(6)
N13 Ru1 C4 C5 41(2)
C6 Ru1 C4 C5 37.9(4)
C7 Ru1 C4 C5 81.2(4)
C3 Ru1 C4 C5 115.9(6)
C1 Ru1 C4 C8 36.5(8)
C34 Ru1 C4 C8 -179.2(16)
C61 Ru1 C4 C8 -67.1(11)
N3 Ru1 C4 C8 -60.6(9)
N13 Ru1 C4 C8 162.7(19)
C5 Ru1 C4 C8 121.9(8)
C6 Ru1 C4 C8 159.7(8)
C7 Ru1 C4 C8 -157.0(8)
C3 Ru1 C4 C8 -122.3(9)
C3 C4 C5 C6 2.4(8)
C8 C4 C5 C6 169.7(6)
Ru1 C4 C5 C6 -63.0(5)
C3 C4 C5 C14 -170.1(6)
C8 C4 C5 C14 -2.7(11)
Ru1 C4 C5 C14 124.5(6)
C3 C4 C5 Ru1 65.4(5)
C8 C4 C5 Ru1 -127.2(7)
C1 Ru1 C5 C6 -142.9(5)
C34 Ru1 C5 C6 -45.5(9)
C61 Ru1 C5 C6 98.9(18)
N3 Ru1 C5 C6 112.3(11)
N13 Ru1 C5 C6 -48.5(9)
C4 Ru1 C5 C6 116.9(6)
C7 Ru1 C5 C6 38.2(4)
C3 Ru1 C5 C6 79.6(4)
C1 Ru1 C5 C4 100.3(5)
C34 Ru1 C5 C4 -162.4(8)
C61 Ru1 C5 C4 -18.0(18)
N3 Ru1 C5 C4 -4.6(12)
N13 Ru1 C5 C4 -165.3(8)
C6 Ru1 C5 C4 -116.9(6)
C7 Ru1 C5 C4 -78.7(4)
C3 Ru1 C5 C4 -37.3(4)
C1 Ru1 C5 C14 -19.2(7)
C34 Ru1 C5 C14 78.1(10)
C61 Ru1 C5 C14 -137.5(17)
N3 Ru1 C5 C14 -124.1(11)
N13 Ru1 C5 C14 75.2(10)
C6 Ru1 C5 C14 123.7(8)
C4 Ru1 C5 C14 -119.5(8)
C7 Ru1 C5 C14 161.8(7)
C3 Ru1 C5 C14 -156.7(7)
C4 C5 C6 C7 0.8(8)
C14 C5 C6 C7 173.0(6)
Ru1 C5 C6 C7 -62.2(5)
C4 C5 C6 C21 -170.4(6)
C14 C5 C6 C21 1.7(12)
Ru1 C5 C6 C21 126.5(7)
C4 C5 C6 Ru1 63.0(5)
C14 C5 C6 Ru1 -124.8(7)
C1 Ru1 C6 C5 46.8(6)
C34 Ru1 C6 C5 147.5(6)
C61 Ru1 C6 C5 -137.9(9)
N3 Ru1 C6 C5 -129.9(8)
N13 Ru1 C6 C5 143.0(7)
C4 Ru1 C6 C5 -38.0(4)
C7 Ru1 C6 C5 -116.9(6)
C3 Ru1 C6 C5 -79.0(4)
C1 Ru1 C6 C7 163.7(5)
C34 Ru1 C6 C7 -95.6(6)
C61 Ru1 C6 C7 -21.0(10)
N3 Ru1 C6 C7 -13.0(9)
N13 Ru1 C6 C7 -100.1(7)
C5 Ru1 C6 C7 116.9(6)
C4 Ru1 C6 C7 79.0(4)
C3 Ru1 C6 C7 37.9(4)
C1 Ru1 C6 C21 -77.6(7)
C34 Ru1 C6 C21 23.1(7)
C61 Ru1 C6 C21 97.7(10)
N3 Ru1 C6 C21 105.7(9)
N13 Ru1 C6 C21 18.6(8)
C5 Ru1 C6 C21 -124.4(8)
C4 Ru1 C6 C21 -162.4(7)
C7 Ru1 C6 C21 118.7(7)
C3 Ru1 C6 C21 156.6(6)
O3 C3 C7 C6 -175.2(7)
C4 C3 C7 C6 5.3(8)
Ru1 C3 C7 C6 63.0(5)
O3 C3 C7 C28 -9.0(12)
C4 C3 C7 C28 171.5(6)
Ru1 C3 C7 C28 -130.9(7)
O3 C3 C7 Ru1 121.9(8)
C4 C3 C7 Ru1 -57.6(5)
C5 C6 C7 C3 -3.7(8)
C21 C6 C7 C3 168.1(6)
Ru1 C6 C7 C3 -65.2(5)
C5 C6 C7 C28 -169.7(6)
C21 C6 C7 C28 2.1(11)
Ru1 C6 C7 C28 128.8(7)
C5 C6 C7 Ru1 61.5(5)
C21 C6 C7 Ru1 -126.7(6)
C1 Ru1 C7 C3 74.4(11)
C34 Ru1 C7 C3 -151.4(5)
C61 Ru1 C7 C3 -79.1(7)
N3 Ru1 C7 C3 -73.1(6)
N13 Ru1 C7 C3 -157.4(6)
C5 Ru1 C7 C3 77.2(4)
C6 Ru1 C7 C3 115.0(6)
C4 Ru1 C7 C3 34.4(4)
C1 Ru1 C7 C6 -40.6(11)
C34 Ru1 C7 C6 93.6(5)
C61 Ru1 C7 C6 165.9(7)
N3 Ru1 C7 C6 172.0(5)
N13 Ru1 C7 C6 87.6(6)
C5 Ru1 C7 C6 -37.7(4)
C4 Ru1 C7 C6 -80.6(4)
C3 Ru1 C7 C6 -115.0(6)
C1 Ru1 C7 C28 -162.5(9)
C34 Ru1 C7 C28 -28.3(8)
C61 Ru1 C7 C28 44.0(9)
N3 Ru1 C7 C28 50.1(8)
N13 Ru1 C7 C28 -34.3(8)
C5 Ru1 C7 C28 -159.6(7)
C6 Ru1 C7 C28 -121.9(8)
C4 Ru1 C7 C28 157.5(7)
C3 Ru1 C7 C28 123.1(8)
C3 C4 C8 C9 45.1(9)
C5 C4 C8 C9 -120.2(7)
Ru1 C4 C8 C9 144.6(5)
C3 C4 C8 C13 -137.6(7)
C5 C4 C8 C13 57.0(9)
Ru1 C4 C8 C13 -38.2(9)
C13 C8 C9 C10 0.0
C4 C8 C9 C10 177.3(6)
C8 C9 C10 C11 0.0
C9 C10 C11 C12 0.0
C10 C11 C12 C13 0.0
C11 C12 C13 C8 0.0
C9 C8 C13 C12 0.0
C4 C8 C13 C12 -177.2(7)
C6 C5 C14 C15 -114.5(7)
C4 C5 C14 C15 56.5(8)
Ru1 C5 C14 C15 149.6(4)
C6 C5 C14 C19 64.5(8)
C4 C5 C14 C19 -124.6(6)
Ru1 C5 C14 C19 -31.5(8)
C19 C14 C15 C16 0.0
C5 C14 C15 C16 179.0(6)
C14 C15 C16 C17 0.0
C15 C16 C17 O4 179.5(7)
C15 C16 C17 C18 0.0
O4 C17 C18 C19 -179.5(8)
C16 C17 C18 C19 0.0
C17 C18 C19 C14 0.0
C15 C14 C19 C18 0.0
C5 C14 C19 C18 -178.9(6)
C18 C17 O4 C20 12.7(14)
C16 C17 O4 C20 -166.8(10)
C5 C6 C21 C22 31.9(9)
C7 C6 C21 C22 -138.1(6)
Ru1 C6 C21 C22 128.3(4)
C5 C6 C21 C26 -150.6(6)
C7 C6 C21 C26 39.4(8)
Ru1 C6 C21 C26 -54.1(7)
C26 C21 C22 C23 0.0
C6 C21 C22 C23 177.5(5)
C21 C22 C23 C24 0.0
C22 C23 C24 O5 179.9(6)
C22 C23 C24 C25 0.0
O5 C24 C25 C26 -179.9(6)
C23 C24 C25 C26 0.0
C24 C25 C26 C21 0.0
C22 C21 C26 C25 0.0
C6 C21 C26 C25 -177.6(5)
C23 C24 O5 C27 179.5(7)
C25 C24 O5 C27 -0.7(10)
C3 C7 C28 C29 77.3(8)
C6 C7 C28 C29 -119.2(7)
Ru1 C7 C28 C29 -23.0(9)
C3 C7 C28 C33 -103.8(7)
C6 C7 C28 C33 59.6(8)
Ru1 C7 C28 C33 155.9(5)
C33 C28 C29 C30 0.0
C7 C28 C29 C30 178.8(6)
C28 C29 C30 C31 0.0
C29 C30 C31 C32 0.0
C30 C31 C32 C33 0.0
C31 C32 C33 C28 0.0
C29 C28 C33 C32 0.0
C7 C28 C33 C32 -178.8(6)
C45 N1 C34 N2 -174.0(18)
C36 N1 C34 N2 0.0
C45 N1 C34 Ru1 8.8(16)
C36 N1 C34 Ru1 -177.2(13)
C1 Ru1 C34 N1 -103.8(8)
C61 Ru1 C34 N1 -6.8(11)
N3 Ru1 C34 N1 -11.8(9)
N13 Ru1 C34 N1 -179(100)
C5 Ru1 C34 N1 157.0(7)
C6 Ru1 C34 N1 130.3(7)
C4 Ru1 C34 N1 111.2(17)
C7 Ru1 C34 N1 91.0(8)
C3 Ru1 C34 N1 67.6(10)
C1 Ru1 C34 N2 80.3(16)
C61 Ru1 C34 N2 177(2)
N3 Ru1 C34 N2 172.3(17)
N13 Ru1 C34 N2 5(10)
C5 Ru1 C34 N2 -19(2)
C6 Ru1 C34 N2 -45.6(16)
C4 Ru1 C34 N2 -65(3)
C7 Ru1 C34 N2 -84.9(15)
C3 Ru1 C34 N2 -108.3(14)
N1 C34 N2 C37 168.7(15)
Ru1 C34 N2 C37 -15(2)
N1 C34 N2 C35 0.0
Ru1 C34 N2 C35 176.0(19)
C37 N2 C35 C36 -168.8(15)
C34 N2 C35 C36 0.0
N2 C35 C36 N1 0.0
C45 N1 C36 C35 173.6(19)
C34 N1 C36 C35 0.0
C34 N2 C37 C38 -110.0(16)
C35 N2 C37 C38 57(2)
N2 C37 C38 C39 70(2)
C37 C38 C39 C40 -178.7(19)
C1 Ru1 N3 C41 -84.7(9)
C34 Ru1 N3 C41 -175.6(11)
C61 Ru1 N3 C41 142(9)
N13 Ru1 N3 C41 -174.3(11)
C5 Ru1 N3 C41 21.0(16)
C6 Ru1 N3 C41 92.6(11)
C4 Ru1 N3 C41 18.0(10)
C7 Ru1 N3 C41 84.3(9)
C3 Ru1 N3 C41 49.4(9)
C1 Ru1 N3 C45 105.9(8)
C34 Ru1 N3 C45 14.9(9)
C61 Ru1 N3 C45 -27(8)
N13 Ru1 N3 C45 16.2(9)
C5 Ru1 N3 C45 -148.4(8)
C6 Ru1 N3 C45 -76.9(11)
C4 Ru1 N3 C45 -151.5(7)
C7 Ru1 N3 C45 -85.2(8)
C3 Ru1 N3 C45 -120.0(8)
C45 N3 C41 C42 0.0
Ru1 N3 C41 C42 -169.0(12)
N3 C41 C42 C43 0.0
C41 C42 C43 C44 0.0
C42 C43 C44 C45 0.0
C34 N1 C45 C44 179.0(10)
C36 N1 C45 C44 6(3)
C34 N1 C45 N3 3.9(17)
C36 N1 C45 N3 -168.8(13)
C43 C44 C45 N1 -174.8(19)
C43 C44 C45 N3 0.0
C41 N3 C45 N1 175.7(16)
Ru1 N3 C45 N1 -14.5(13)
C41 N3 C45 C44 0.0
Ru1 N3 C45 C44 169.8(11)
C73 N11 C61 N12 -179(2)
C64 N11 C61 N12 0.0
C73 N11 C61 Ru1 12(2)
C64 N11 C61 Ru1 -169(2)
C1 Ru1 C61 N11 84.9(13)
C34 Ru1 C61 N11 -4.2(12)
N3 Ru1 C61 N11 132(10)
N13 Ru1 C61 N11 -3.4(13)
C5 Ru1 C61 N11 -157.1(11)
C6 Ru1 C61 N11 -91.2(14)
C4 Ru1 C61 N11 -169.4(10)
C7 Ru1 C61 N11 -104.3(12)
C3 Ru1 C61 N11 -140.3(12)
C1 Ru1 C61 N12 -79.8(19)
C34 Ru1 C61 N12 -169(2)
N3 Ru1 C61 N12 -33(8)
N13 Ru1 C61 N12 -168(2)
C5 Ru1 C61 N12 38(3)
C6 Ru1 C61 N12 104.1(19)
C4 Ru1 C61 N12 26(2)
C7 Ru1 C61 N12 91.0(19)
C3 Ru1 C61 N12 55.0(19)
N11 C61 N12 C65 -158(3)
Ru1 C61 N12 C65 8(3)
N11 C61 N12 C63 0.0
Ru1 C61 N12 C63 165(3)
C65 N12 C63 C64 159(2)
C61 N12 C63 C64 0.0
N12 C63 C64 N11 0.0
C73 N11 C64 C63 178(3)
C61 N11 C64 C63 0.0
C63 N12 C65 C66 -68(4)
C61 N12 C65 C66 87(3)
N12 C65 C66 C67 176(3)
C65 C66 C67 C68 177(3)
C1 Ru1 N13 C69 86.0(11)
C34 Ru1 N13 C69 -169(12)
C61 Ru1 N13 C69 -176.6(14)
N3 Ru1 N13 C69 178.4(13)
C5 Ru1 N13 C69 -11.1(15)
C6 Ru1 N13 C69 -38.9(11)
C4 Ru1 N13 C69 -42(3)
C7 Ru1 N13 C69 -77.7(11)
C3 Ru1 N13 C69 -97.0(12)
C1 Ru1 N13 C73 -102.8(10)
C34 Ru1 N13 C73 2(10)
C61 Ru1 N13 C73 -5.5(12)
N3 Ru1 N13 C73 -10.4(10)
C5 Ru1 N13 C73 160.0(8)
C6 Ru1 N13 C73 132.3(9)
C4 Ru1 N13 C73 129.6(17)
C7 Ru1 N13 C73 93.4(10)
C3 Ru1 N13 C73 74.1(12)
C73 N13 C69 C70 0.0
Ru1 N13 C69 C70 170.9(15)
N13 C69 C70 C71 0.0
C69 C70 C71 C72 0.0
C70 C71 C72 C73 0.0
C61 N11 C73 C72 168.5(15)
C64 N11 C73 C72 -10(3)
C61 N11 C73 N13 -16(2)
C64 N11 C73 N13 165.4(19)
C71 C72 C73 N11 175(2)
C71 C72 C73 N13 0.0
C69 N13 C73 N11 -175.8(19)
Ru1 N13 C73 N11 12.9(16)
C69 N13 C73 C72 0.0
Ru1 N13 C73 C72 -171.3(14)
F102 C101 S1 O111 -40(3)
F112 C101 S1 O111 36(3)
F111 C101 S1 O111 172(3)
F101 C101 S1 O111 80(2)
F103 C101 S1 O111 -162(2)
F113 C101 S1 O111 -74(3)
F102 C101 S1 O101 -58.2(16)
F112 C101 S1 O101 18(3)
F111 C101 S1 O101 153(2)
F101 C101 S1 O101 61.6(12)
F103 C101 S1 O101 179.5(11)
F113 C101 S1 O101 -92.0(16)
F102 C101 S1 O103 179.8(14)
F112 C101 S1 O103 -104(3)
F111 C101 S1 O103 31(2)
F101 C101 S1 O103 -60.4(12)
F103 C101 S1 O103 57.5(13)
F113 C101 S1 O103 146.0(16)
F102 C101 S1 O112 118(2)
F112 C101 S1 O112 -166(3)
F111 C101 S1 O112 -30(3)
F101 C101 S1 O112 -122(2)
F103 C101 S1 O112 -4(2)
F113 C101 S1 O112 84(3)
F102 C101 S1 O102 58.8(15)
F112 C101 S1 O102 135(3)
F111 C101 S1 O102 -90(2)
F101 C101 S1 O102 178.6(11)
F103 C101 S1 O102 -63.5(12)
F113 C101 S1 O102 25.0(17)
F102 C101 S1 O113 -146(2)
F112 C101 S1 O113 -70(3)
F111 C101 S1 O113 66(3)
F101 C101 S1 O113 -25.8(19)
F103 C101 S1 O113 92.1(19)
F113 C101 S1 O113 -179(2)
